data_2238876
loop_
_publ_author_name
'O'Donovan, Megan E.'
'LaDuca, Robert L.'

_publ_section_title
;
 Bis(5-hydroxyisophthalato-\k<i>O</i>^1^)bis[4-(pyridine-3-carboxamido-\k<i>N</i>^3^)pyridinium]copper(II)
 tetrahydrate
;
_journal_issue 12
_journal_name_full 'Acta Crystallographica Section E'
_journal_page_first m663
_journal_paper_doi 10.1107/S1600536813030675
_journal_volume 69
_journal_year 2013
_chemical_formula_iupac '[Cu (C11 H10 N3 O)2 (C8 H4 O5)2], 4H2 O'
_chemical_formula_moiety 'C38 H28 Cu N6 O12, 4(H2 O)'
_chemical_formula_sum 'C38 H36 Cu N6 O16'
_chemical_formula_weight 896.27
_chemical_name_systematic
'Bis(5-hydroxyisophthalato-\k<i>O</i>^1^)bis[4-(pyridine-3-carboxamido-\k<i>N</i>^3^)pyridinium]copper(II) tetrahydrate'
_space_group_crystal_system monoclinic
_space_group_IT_number 14
_space_group_name_Hall '-P 2ybc'
_space_group_name_H-M_alt 'P 1 21/c 1'
_symmetry_space_group_name_Hall '-P 2ybc'
_symmetry_space_group_name_H-M 'P 1 21/c 1'
_atom_sites_solution_hydrogens geom
_atom_sites_solution_primary iterative
_atom_sites_solution_secondary difmap
_audit_creation_method
;
Olex2 1.2
(compiled 2013.09.17 svn.r2790 for OlexSys, GUI svn.r4601)
;
_cell_angle_alpha 90.00
_cell_angle_beta 115.4660(10)
_cell_angle_gamma 90.00
_cell_formula_units_Z 2
_cell_length_a 16.402(2)
_cell_length_b 7.7699(10)
_cell_length_c 16.403(2)
_cell_measurement_reflns_used 9855
_cell_measurement_temperature 173(2)
_cell_measurement_theta_max 25.413
_cell_measurement_theta_min 2.491
_cell_volume 1887.3(4)
_computing_cell_refinement 'SAINT (Bruker, 2012)'
_computing_data_collection 'APEX2 (Bruker, 2006)'
_computing_data_reduction 'SAINT (Bruker, 2012)'
_computing_molecular_graphics 'CrystalMaker (Palmer, 2007)'
_computing_publication_material 'OLEX2 (Dolomanov <i>et al.</i>, 2009)'
_computing_structure_refinement 'SHELXL97 (Sheldrick, 2008)'
_computing_structure_solution 'OLEX2 (Dolomanov <i>et al.</i>, 2009)'
_diffrn_ambient_temperature 173.15
_diffrn_measured_fraction_theta_full 0.999
_diffrn_measured_fraction_theta_max 0.999
_diffrn_measurement_device_type 'Bruker APEXII CCD'
_diffrn_measurement_method '\f and \w scans'
_diffrn_radiation_monochromator graphite
_diffrn_radiation_type MoK\a
_diffrn_radiation_wavelength 0.71073
_diffrn_reflns_av_R_equivalents 0.0247
_diffrn_reflns_limit_h_max 19
_diffrn_reflns_limit_h_min -19
_diffrn_reflns_limit_k_max 9
_diffrn_reflns_limit_k_min -9
_diffrn_reflns_limit_l_max 19
_diffrn_reflns_limit_l_min -19
_diffrn_reflns_number 15084
_diffrn_reflns_theta_full 25.43
_diffrn_reflns_theta_max 25.43
_diffrn_reflns_theta_min 2.49
_diffrn_standards_number 0
_exptl_absorpt_coefficient_mu 0.665
_exptl_absorpt_correction_T_max 0.7452
_exptl_absorpt_correction_T_min 0.6862
_exptl_absorpt_correction_type multi-scan
_exptl_absorpt_process_details
;
(SADABS; Bruker, 2012)
;
_exptl_crystal_colour purple
_exptl_crystal_density_diffrn 1.577
_exptl_crystal_density_method 'not measured'
_exptl_crystal_description block
_exptl_crystal_F_000 926
_exptl_crystal_size_max 0.50
_exptl_crystal_size_mid 0.202
_exptl_crystal_size_min 0.184
_refine_diff_density_max 0.256
_refine_diff_density_min -0.416
_refine_ls_extinction_method none
_refine_ls_goodness_of_fit_ref 1.069
_refine_ls_hydrogen_treatment mixed
_refine_ls_matrix_type full
_refine_ls_number_parameters 288
_refine_ls_number_reflns 3483
_refine_ls_number_restraints 0
_refine_ls_restrained_S_all 1.069
_refine_ls_R_factor_all 0.0315
_refine_ls_R_factor_gt 0.0272
_refine_ls_shift/su_max 0.000
_refine_ls_shift/su_mean 0.000
_refine_ls_structure_factor_coef Fsqd
_refine_ls_weighting_details 'calc w=1/[\s^2^(Fo^2^)+(0.0359P)^2^+1.2489P] where P=(Fo^2^+2Fc^2^)/3'
_refine_ls_weighting_scheme calc
_refine_ls_wR_factor_gt 0.0728
_refine_ls_wR_factor_ref 0.0759
_reflns_number_gt 3122
_reflns_number_total 3483
_reflns_threshold_expression I>2\s(I)
_cod_data_source_file hg5361.cif
_cod_data_source_block I
_cod_database_code 2238876

loop_
_space_group_symop_id
_space_group_symop_operation_xyz
1 'x, y, z'
2 '-x, y+1/2, -z+1/2'
3 '-x, -y, -z'
4 'x, -y-1/2, z-1/2'

loop_
_atom_site_type_symbol
_atom_site_label
_atom_site_fract_x
_atom_site_fract_y
_atom_site_fract_z
_atom_site_U_iso_or_equiv
_atom_site_adp_type
_atom_site_calc_flag
_atom_site_refinement_flags
_atom_site_occupancy
_atom_site_symmetry_multiplicity
Cu Cu1 0.5000 0.5000 0.5000 0.01401(10) Uani d S 1 2
O O1 0.39722(8) 0.39435(15) 0.40222(8) 0.0194(3) Uani d . 1 1
O O1W 0.14145(9) -0.00460(18) -0.10490(9) 0.0275(3) Uani d G 1 1
H H1WA 0.0933 -0.0485 -0.1035 0.041 Uiso d G 1 1
H H1WB 0.1260 0.0626 -0.1516 0.041 Uiso d G 1 1
O O2 0.46616(8) 0.48157(16) 0.31902(9) 0.0228(3) Uani d . 1 1
O O2W 0.40905(9) 0.7846(2) 0.21591(10) 0.0321(3) Uani d G 1 1
H H2WA 0.4346 0.6894 0.2425 0.048 Uiso d G 1 1
H H2WB 0.4483 0.8481 0.2072 0.048 Uiso d G 1 1
O O3 0.07175(9) 0.2777(2) 0.25064(10) 0.0376(4) Uani d . 1 1
O O4 0.01886(9) 0.13283(19) 0.12102(9) 0.0304(3) Uani d . 1 1
O O5 0.27672(8) 0.14834(18) 0.02882(8) 0.0255(3) Uani d . 1 1
H H5 0.2295 0.1022 -0.0096 0.038 Uiso calc R 1 1
O O6 0.15526(9) 0.9500(2) 0.45393(9) 0.0310(3) Uani d . 1 1
N N1 0.42685(9) 0.71203(18) 0.47758(9) 0.0162(3) Uani d . 1 1
N N2 0.23450(10) 0.7950(2) 0.58285(10) 0.0209(3) Uani d . 1 1
H H2 0.2868 0.7446 0.6140 0.025 Uiso calc R 1 1
N N3 0.05618(10) 0.7640(2) 0.69925(11) 0.0243(3) Uani d . 1 1
H H3 0.0179(18) 0.754(3) 0.7256(17) 0.049(7) Uiso d . 1 1
C C1 0.43854(12) 0.8397(2) 0.42900(11) 0.0195(4) Uani d . 1 1
H H1 0.4862 0.8312 0.4109 0.023 Uiso calc R 1 1
C C2 0.38399(13) 0.9829(2) 0.40438(13) 0.0241(4) Uani d . 1 1
H H2A 0.3935 1.0713 0.3694 0.029 Uiso calc R 1 1
C C3 0.31522(13) 0.9966(2) 0.43120(13) 0.0227(4) Uani d . 1 1
H H3A 0.2769 1.0947 0.4152 0.027 Uiso calc R 1 1
C C4 0.30281(11) 0.8649(2) 0.48184(11) 0.0184(4) Uani d . 1 1
C C5 0.35943(11) 0.7231(2) 0.50298(11) 0.0174(3) Uani d . 1 1
H H5A 0.3503 0.6312 0.5363 0.021 Uiso calc R 1 1
C C6 0.22328(12) 0.8746(2) 0.50426(12) 0.0212(4) Uani d . 1 1
C C7 0.02556(12) 0.8174(3) 0.61421(13) 0.0272(4) Uani d . 1 1
H H7 -0.0363 0.8480 0.5824 0.033 Uiso calc R 1 1
C C8 0.08076(12) 0.8293(3) 0.57121(13) 0.0255(4) Uani d . 1 1
H H8 0.0576 0.8666 0.5102 0.031 Uiso calc R 1 1
C C9 0.17144(12) 0.7858(2) 0.61853(12) 0.0196(4) Uani d . 1 1
C C10 0.20149(12) 0.7265(3) 0.70722(12) 0.0246(4) Uani d . 1 1
H H10 0.2627 0.6932 0.7407 0.029 Uiso calc R 1 1
C C11 0.14239(13) 0.7166(3) 0.74539(13) 0.0272(4) Uani d . 1 1
H H11 0.1627 0.6755 0.8055 0.033 Uiso calc R 1 1
C C12 0.32288(11) 0.3368(2) 0.24693(11) 0.0165(3) Uani d . 1 1
C C13 0.24036(11) 0.3152(2) 0.25072(11) 0.0167(3) Uani d . 1 1
H H13 0.2332 0.3524 0.3024 0.020 Uiso calc R 1 1
C C14 0.16865(11) 0.2397(2) 0.17922(11) 0.0174(4) Uani d . 1 1
C C15 0.17939(11) 0.1822(2) 0.10391(11) 0.0183(4) Uani d . 1 1
H H15 0.1306 0.1283 0.0554 0.022 Uiso calc R 1 1
C C16 0.26192(12) 0.2041(2) 0.10003(11) 0.0183(4) Uani d . 1 1
C C17 0.33334(11) 0.2836(2) 0.17084(12) 0.0187(4) Uani d . 1 1
H H17 0.3891 0.3015 0.1674 0.022 Uiso calc R 1 1
C C18 0.07858(12) 0.2138(2) 0.18280(12) 0.0218(4) Uani d . 1 1
C C19 0.40097(11) 0.4108(2) 0.32675(11) 0.0167(4) Uani d . 1 1

loop_
_atom_site_aniso_label
_atom_site_aniso_U_11
_atom_site_aniso_U_22
_atom_site_aniso_U_33
_atom_site_aniso_U_12
_atom_site_aniso_U_13
_atom_site_aniso_U_23
Cu1 0.01290(16) 0.01534(16) 0.01324(16) 0.00149(11) 0.00510(12) -0.00120(10)
O1 0.0185(6) 0.0214(6) 0.0162(6) -0.0007(5) 0.0053(5) -0.0027(5)
O1W 0.0196(7) 0.0403(9) 0.0210(7) -0.0074(6) 0.0074(6) -0.0019(6)
O2 0.0155(6) 0.0255(7) 0.0267(7) -0.0033(5) 0.0084(5) -0.0035(5)
O2W 0.0195(7) 0.0429(9) 0.0321(8) -0.0053(6) 0.0096(6) 0.0088(7)
O3 0.0245(7) 0.0638(10) 0.0321(8) -0.0103(7) 0.0193(7) -0.0163(7)
O4 0.0189(7) 0.0450(9) 0.0263(7) -0.0103(6) 0.0088(6) -0.0057(6)
O5 0.0225(7) 0.0359(8) 0.0209(7) -0.0062(6) 0.0119(6) -0.0104(6)
O6 0.0217(7) 0.0413(8) 0.0309(8) 0.0147(6) 0.0121(6) 0.0113(6)
N1 0.0156(7) 0.0166(7) 0.0149(7) -0.0006(6) 0.0051(6) -0.0022(5)
N2 0.0148(7) 0.0278(8) 0.0207(8) 0.0068(6) 0.0081(6) 0.0018(6)
N3 0.0181(8) 0.0325(9) 0.0260(8) -0.0007(7) 0.0130(7) -0.0050(7)
C1 0.0183(9) 0.0224(9) 0.0188(9) -0.0021(7) 0.0090(7) -0.0018(7)
C2 0.0288(10) 0.0189(9) 0.0270(10) -0.0012(8) 0.0142(8) 0.0041(7)
C3 0.0239(10) 0.0178(9) 0.0246(10) 0.0050(7) 0.0086(8) 0.0019(7)
C4 0.0170(8) 0.0206(9) 0.0167(8) 0.0014(7) 0.0062(7) -0.0017(7)
C5 0.0172(8) 0.0190(8) 0.0164(8) 0.0001(7) 0.0076(7) 0.0002(7)
C6 0.0180(9) 0.0222(9) 0.0231(9) 0.0029(7) 0.0086(8) -0.0013(7)
C7 0.0149(9) 0.0362(11) 0.0288(10) 0.0041(8) 0.0079(8) -0.0011(8)
C8 0.0188(9) 0.0342(11) 0.0224(9) 0.0045(8) 0.0078(8) 0.0017(8)
C9 0.0171(9) 0.0205(9) 0.0218(9) 0.0008(7) 0.0091(7) -0.0057(7)
C10 0.0153(9) 0.0350(11) 0.0218(9) 0.0032(8) 0.0064(8) 0.0005(8)
C11 0.0211(9) 0.0399(12) 0.0207(9) 0.0012(8) 0.0089(8) -0.0003(8)
C12 0.0171(8) 0.0146(8) 0.0169(8) 0.0008(7) 0.0064(7) 0.0014(7)
C13 0.0178(8) 0.0181(8) 0.0143(8) 0.0020(7) 0.0069(7) 0.0009(7)
C14 0.0161(8) 0.0180(8) 0.0183(8) 0.0003(7) 0.0077(7) 0.0034(7)
C15 0.0165(8) 0.0205(9) 0.0151(8) -0.0018(7) 0.0040(7) -0.0008(7)
C16 0.0214(9) 0.0192(9) 0.0158(8) 0.0008(7) 0.0093(7) -0.0004(7)
C17 0.0154(8) 0.0203(9) 0.0216(9) 0.0004(7) 0.0091(7) 0.0009(7)
C18 0.0178(9) 0.0282(10) 0.0199(9) -0.0003(8) 0.0085(8) 0.0031(7)
C19 0.0146(8) 0.0130(8) 0.0207(9) 0.0036(7) 0.0058(7) -0.0017(7)

loop_
_atom_type_symbol
_atom_type_description
_atom_type_scat_dispersion_real
_atom_type_scat_dispersion_imag
_atom_type_scat_source
C C 0.0033 0.0016 'International Tables Vol C Tables 4.2.6.8 and 6.1.1.4'
H H 0.0000 0.0000 'International Tables Vol C Tables 4.2.6.8 and 6.1.1.4'
Cu Cu 0.3201 1.2651 'International Tables Vol C Tables 4.2.6.8 and 6.1.1.4'
N N 0.0061 0.0033 'International Tables Vol C Tables 4.2.6.8 and 6.1.1.4'
O O 0.0106 0.0060 'International Tables Vol C Tables 4.2.6.8 and 6.1.1.4'

loop_
_geom_angle_atom_site_label_1
_geom_angle_atom_site_label_2
_geom_angle_atom_site_label_3
_geom_angle_site_symmetry_1
_geom_angle_site_symmetry_3
_geom_angle
O1 Cu1 O1 . 3_666 180.0
O1 Cu1 N1 3_666 3_666 87.52(5)
O1 Cu1 N1 . 3_666 92.48(5)
O1 Cu1 N1 3_666 . 92.48(5)
O1 Cu1 N1 . . 87.52(5)
N1 Cu1 N1 3_666 . 180.00(7)
C19 O1 Cu1 . . 111.94(11)
H1WA O1W H1WB . . 109.5
H2WA O2W H2WB . . 109.5
C16 O5 H5 . . 109.5
C1 N1 Cu1 . . 119.87(11)
C1 N1 C5 . . 119.10(15)
C5 N1 Cu1 . . 120.71(11)
C6 N2 H2 . . 116.7
C6 N2 C9 . . 126.57(15)
C9 N2 H2 . . 116.7
C7 N3 H3 . . 120.0(16)
C7 N3 C11 . . 120.68(17)
C11 N3 H3 . . 119.3(16)
N1 C1 H1 . . 118.9
N1 C1 C2 . . 122.24(16)
C2 C1 H1 . . 118.9
C1 C2 H2A . . 120.5
C1 C2 C3 . . 119.10(17)
C3 C2 H2A . . 120.5
C2 C3 H3A . . 120.5
C2 C3 C4 . . 119.02(16)
C4 C3 H3A . . 120.5
C3 C4 C6 . . 118.46(16)
C5 C4 C3 . . 118.77(16)
C5 C4 C6 . . 122.53(16)
N1 C5 C4 . . 121.75(16)
N1 C5 H5A . . 119.1
C4 C5 H5A . . 119.1
O6 C6 N2 . . 124.73(16)
O6 C6 C4 . . 119.88(16)
N2 C6 C4 . . 115.40(15)
N3 C7 H7 . . 119.1
N3 C7 C8 . . 121.77(17)
C8 C7 H7 . . 119.1
C7 C8 H8 . . 120.6
C7 C8 C9 . . 118.76(18)
C9 C8 H8 . . 120.6
N2 C9 C10 . . 117.46(15)
C8 C9 N2 . . 124.21(16)
C8 C9 C10 . . 118.32(16)
C9 C10 H10 . . 120.2
C11 C10 C9 . . 119.61(17)
C11 C10 H10 . . 120.2
N3 C11 C10 . . 120.81(18)
N3 C11 H11 . . 119.6
C10 C11 H11 . . 119.6
C13 C12 C17 . . 120.07(16)
C13 C12 C19 . . 119.32(15)
C17 C12 C19 . . 120.56(15)
C12 C13 H13 . . 120.0
C14 C13 C12 . . 120.09(15)
C14 C13 H13 . . 120.0
C13 C14 C15 . . 120.09(16)
C13 C14 C18 . . 120.67(15)
C15 C14 C18 . . 119.21(16)
C14 C15 H15 . . 120.1
C16 C15 C14 . . 119.81(16)
C16 C15 H15 . . 120.1
O5 C16 C15 . . 122.39(16)
O5 C16 C17 . . 117.44(15)
C17 C16 C15 . . 120.16(15)
C12 C17 H17 . . 120.1
C16 C17 C12 . . 119.74(16)
C16 C17 H17 . . 120.1
O3 C18 C14 . . 115.95(16)
O4 C18 O3 . . 125.54(16)
O4 C18 C14 . . 118.50(16)
O1 C19 C12 . . 115.53(15)
O2 C19 O1 . . 122.79(15)
O2 C19 C12 . . 121.66(15)

loop_
_geom_bond_atom_site_label_1
_geom_bond_atom_site_label_2
_geom_bond_site_symmetry_2
_geom_bond_distance
Cu1 O1 . 1.9399(12)
Cu1 O1 3_666 1.9399(12)
Cu1 N1 3_666 1.9772(14)
Cu1 N1 . 1.9773(14)
O1 C19 . 1.272(2)
O1W H1WA . 0.8701
O1W H1WB . 0.8701
O2 C19 . 1.256(2)
O2W H2WA . 0.8698
O2W H2WB . 0.8700
O3 C18 . 1.267(2)
O4 C18 . 1.236(2)
O5 H5 . 0.8400
O5 C16 . 1.362(2)
O6 C6 . 1.216(2)
N1 C1 . 1.337(2)
N1 C5 . 1.342(2)
N2 H2 . 0.8800
N2 C6 . 1.369(2)
N2 C9 . 1.392(2)
N3 H3 . 0.91(3)
N3 C7 . 1.330(3)
N3 C11 . 1.337(2)
C1 H1 . 0.9500
C1 C2 . 1.375(3)
C2 H2A . 0.9500
C2 C3 . 1.380(3)
C3 H3A . 0.9500
C3 C4 . 1.387(3)
C4 C5 . 1.386(2)
C4 C6 . 1.502(2)
C5 H5A . 0.9500
C7 H7 . 0.9500
C7 C8 . 1.369(3)
C8 H8 . 0.9500
C8 C9 . 1.392(2)
C9 C10 . 1.398(3)
C10 H10 . 0.9500
C10 C11 . 1.364(3)
C11 H11 . 0.9500
C12 C13 . 1.392(2)
C12 C17 . 1.394(2)
C12 C19 . 1.498(2)
C13 H13 . 0.9500
C13 C14 . 1.385(2)
C14 C15 . 1.394(2)
C14 C18 . 1.517(2)
C15 H15 . 0.9500
C15 C16 . 1.393(2)
C16 C17 . 1.390(2)
C17 H17 . 0.9500

loop_
_geom_hbond_atom_site_label_D
_geom_hbond_atom_site_label_H
_geom_hbond_atom_site_label_A
_geom_hbond_site_symmetry_A
_geom_hbond_distance_DH
_geom_hbond_distance_HA
_geom_hbond_distance_DA
_geom_hbond_angle_DHA
_geom_hbond_publ_flag
O1W H1WA O4 3 0.87 1.85 2.7164(18) 170.4 y
O1W H1WB O3 4_565 0.87 1.92 2.775(2) 168.5 y
O2W H2WA O2 . 0.87 1.97 2.814(2) 162.5 y
O2W H2WB O2 2_655 0.87 1.94 2.8049(18) 176.5 y
O5 H5 O1W . 0.84 1.81 2.6384(18) 168.4 y
N2 H2 O2W 4_576 0.88 2.00 2.823(2) 156.1 y
N3 H3 O3 3_566 0.91(3) 1.69(3) 2.582(2) 166(2) y

loop_
_geom_torsion_atom_site_label_1
_geom_torsion_atom_site_label_2
_geom_torsion_atom_site_label_3
_geom_torsion_atom_site_label_4
_geom_torsion_site_symmetry_1
_geom_torsion
Cu1 O1 C19 O2 . 2.7(2)
Cu1 O1 C19 C12 . -178.48(11)
Cu1 N1 C1 C2 . 173.90(14)
Cu1 N1 C5 C4 . -174.92(13)
O1 Cu1 N1 C1 . -99.24(13)
O1 Cu1 N1 C1 3_666 80.76(13)
O1 Cu1 N1 C5 . 74.23(13)
O1 Cu1 N1 C5 3_666 -105.77(13)
O5 C16 C17 C12 . -177.43(15)
N1 Cu1 O1 C19 . 91.90(11)
N1 Cu1 O1 C19 3_666 -88.10(11)
N1 C1 C2 C3 . 0.5(3)
N2 C9 C10 C11 . 179.44(18)
N3 C7 C8 C9 . -0.6(3)
C1 N1 C5 C4 . -1.4(2)
C1 C2 C3 C4 . -0.3(3)
C2 C3 C4 C5 . -0.7(3)
C2 C3 C4 C6 . -175.17(16)
C3 C4 C5 N1 . 1.6(3)
C3 C4 C6 O6 . 28.3(3)
C3 C4 C6 N2 . -151.50(17)
C5 N1 C1 C2 . 0.3(3)
C5 C4 C6 O6 . -146.00(19)
C5 C4 C6 N2 . 34.2(2)
C6 N2 C9 C8 . 12.5(3)
C6 N2 C9 C10 . -168.55(18)
C6 C4 C5 N1 . 175.84(15)
C7 N3 C11 C10 . 1.9(3)
C7 C8 C9 N2 . -179.01(18)
C7 C8 C9 C10 . 2.0(3)
C8 C9 C10 C11 . -1.5(3)
C9 N2 C6 O6 . 0.2(3)
C9 N2 C6 C4 . 179.90(16)
C9 C10 C11 N3 . -0.4(3)
C11 N3 C7 C8 . -1.3(3)
C12 C13 C14 C15 . 1.1(3)
C12 C13 C14 C18 . 179.40(15)
C13 C12 C17 C16 . -2.0(3)
C13 C12 C19 O1 . 23.5(2)
C13 C12 C19 O2 . -157.68(16)
C13 C14 C15 C16 . -1.3(3)
C13 C14 C18 O3 . 5.6(3)
C13 C14 C18 O4 . -173.92(17)
C14 C15 C16 O5 . 179.04(16)
C14 C15 C16 C17 . -0.2(3)
C15 C14 C18 O3 . -176.14(17)
C15 C14 C18 O4 . 4.4(3)
C15 C16 C17 C12 . 1.9(3)
C17 C12 C13 C14 . 0.5(2)
C17 C12 C19 O1 . -154.05(15)
C17 C12 C19 O2 . 24.8(2)
C18 C14 C15 C16 . -179.57(16)
C19 C12 C13 C14 . -177.03(15)
C19 C12 C17 C16 . 175.49(15)
